data_2020139
loop_
_publ_author_name
'Lucas, B. W.'

_publ_section_title
;
 The structure (neutron) of phase II cesium nitrate at 298 K, Cs N O3
;
_journal_coden_ASTM ACSCEE
_journal_issue 12
_journal_name_full
;
 Acta Crystallographica, Section C: Crystal Structure Communications
;
_journal_page_first 1591
_journal_page_last 1594
_journal_volume 39
_journal_year 1983
_chemical_formula_sum 'Cs N O3'
_chemical_name_systematic 'Cs (N O3)'
_space_group_crystal_system trigonal
_space_group_IT_number 144
_space_group_name_Hall 'P 31'
_space_group_name_H-M_alt 'P 31'
_cell_angle_alpha 90
_cell_angle_beta 90
_cell_angle_gamma 120
_cell_formula_units_Z 9
_cell_length_a 10.95
_cell_length_b 10.95
_cell_length_c 7.8
_cell_volume 809.941
_cod_data_source_file Lucas_ACSCEE_1983_501.cif
_cod_data_source_block Cs1N1O3
_cod_original_cell_volume 809.9412
_cod_original_formula_sum 'Cs1 N1 O3'
_cod_database_code 2020139

loop_
_space_group_symop_id
_space_group_symop_operation_xyz
1 x,y,z
2 -y,x-y,z+1/3
3 -x+y,-x,z+2/3

loop_
_atom_site_label
_atom_site_type_symbol
_atom_site_fract_x
_atom_site_fract_y
_atom_site_fract_z
_atom_site_occupancy
_atom_site_U_iso_or_equiv
Cs1 Cs+1 0.453 0.5644 0.6336 1 0.0
Cs2 Cs+1 0.1179 0.2229 0 1 0.0
Cs3 Cs+1 -0.222 0.2197 0.6459 1 0.0
N1 N+5 0.4422 0.5737 0.1113 1 0.0
N2 N+5 0.1056 0.2035 -0.4698 1 0.0
N3 N+5 -0.2578 0.2069 0.134 1 0.0
O1 O-2 0.3367 0.5581 0.0203 1 0.0
O2 O-2 0.4157 0.4942 0.2237 1 0.0
O3 O-2 0.5595 0.6616 0.0576 1 0.0
O4 O-2 0.0018 0.1128 -0.3849 1 0.0
O5 O-2 0.2251 0.2346 -0.4171 1 0.0
O6 O-2 0.0847 0.2561 -0.6029 1 0.0
O7 O-2 -0.3227 0.1187 0.2555 1 0.0
O8 O-2 -0.1312 0.2723 0.1217 1 0.0
O9 O-2 -0.3315 0.2241 0.0304 1 0.0
